data_7111783
loop_
_publ_author_name
'Waynant, Kristopher V.'
'White, James D.'
'Zakharov, Lev'

_publ_section_title
;
 Synthesis and structural characterization of a fused bispyrone and
 preparation of the first metal bispyrylium complexes
;
_journal_issue 29
_journal_name_full 'Chemical Communications'
_journal_page_first 5304
_journal_page_last 5306
_journal_paper_doi 10.1039/c0cc01291b
_journal_volume 46
_journal_year 2010
_chemical_formula_sum 'C20 H20 Cl2 Fe O18'
_chemical_formula_weight 675.11
_chemical_name_systematic
;
?
;
_space_group_IT_number 14
_symmetry_cell_setting monoclinic
_symmetry_space_group_name_Hall '-P 2yn'
_symmetry_space_group_name_H-M 'P 1 21/n 1'
_atom_sites_solution_hydrogens difmap
_atom_sites_solution_primary direct
_atom_sites_solution_secondary difmap
_audit_creation_method SHELXLTL
_cell_angle_alpha 90.00
_cell_angle_beta 95.402(4)
_cell_angle_gamma 90.00
_cell_formula_units_Z 2
_cell_length_a 10.113(2)
_cell_length_b 12.627(3)
_cell_length_c 10.339(2)
_cell_measurement_reflns_used 3321
_cell_measurement_temperature 173(2)
_cell_measurement_theta_max 27.18
_cell_measurement_theta_min 2.55
_cell_volume 1314.4(5)
_computing_cell_refinement 'Bruker SAINT'
_computing_data_collection 'Bruker SMART'
_computing_data_reduction 'Bruker SAINT'
_computing_molecular_graphics 'Bruker SHELXTL'
_computing_publication_material 'Bruker SHELXTL'
_computing_structure_refinement 'Bruker SHELXTL'
_computing_structure_solution 'Bruker SHELXTL'
_diffrn_ambient_temperature 173(2)
_diffrn_measured_fraction_theta_full 0.995
_diffrn_measured_fraction_theta_max 0.995
_diffrn_measurement_device_type 'Bruker Apex CCD area detector'
_diffrn_measurement_method 'phi and omega scans'
_diffrn_radiation_monochromator graphite
_diffrn_radiation_source 'fine-focus sealed tube'
_diffrn_radiation_type MoK\a
_diffrn_radiation_wavelength 0.71073
_diffrn_reflns_av_R_equivalents 0.0191
_diffrn_reflns_av_sigmaI/netI 0.0215
_diffrn_reflns_limit_h_max 10
_diffrn_reflns_limit_h_min -12
_diffrn_reflns_limit_k_max 15
_diffrn_reflns_limit_k_min -16
_diffrn_reflns_limit_l_max 13
_diffrn_reflns_limit_l_min -13
_diffrn_reflns_number 8603
_diffrn_reflns_theta_full 27.00
_diffrn_reflns_theta_max 27.00
_diffrn_reflns_theta_min 2.55
_exptl_absorpt_coefficient_mu 0.863
_exptl_absorpt_correction_T_max 0.9186
_exptl_absorpt_correction_T_min 0.7295
_exptl_absorpt_correction_type multi-scan
_exptl_absorpt_process_details SADABS
_exptl_crystal_colour red/orange
_exptl_crystal_density_diffrn 1.706
_exptl_crystal_density_method 'not measured'
_exptl_crystal_description block
_exptl_crystal_F_000 688
_exptl_crystal_size_max 0.39
_exptl_crystal_size_mid 0.22
_exptl_crystal_size_min 0.10
_refine_diff_density_max 0.334
_refine_diff_density_min -0.361
_refine_diff_density_rms 0.058
_refine_ls_extinction_method none
_refine_ls_goodness_of_fit_ref 1.039
_refine_ls_hydrogen_treatment refall
_refine_ls_matrix_type full
_refine_ls_number_parameters 237
_refine_ls_number_reflns 2848
_refine_ls_number_restraints 0
_refine_ls_restrained_S_all 1.039
_refine_ls_R_factor_all 0.0411
_refine_ls_R_factor_gt 0.0348
_refine_ls_shift/su_max 0.001
_refine_ls_shift/su_mean 0.000
_refine_ls_structure_factor_coef Fsqd
_refine_ls_weighting_details 'calc w=1/[\s^2^(Fo^2^)+(0.0482P)^2^+0.6030P] where P=(Fo^2^+2Fc^2^)/3'
_refine_ls_weighting_scheme calc
_refine_ls_wR_factor_gt 0.0880
_refine_ls_wR_factor_ref 0.0932
_reflns_number_gt 2465
_reflns_number_total 2848
_reflns_threshold_expression >2sigma(I)
_cod_data_source_file C0CC01291Bsup1.cif
_cod_data_source_block jw49
_cod_depositor_comments
;
The following automatic conversions were performed:

'_symmetry_cell_setting' value 'Monoclinic' changed to 'monoclinic'
according to /home/saulius/struct/CIF-dictionaries/cif_core.dic
dictionary named 'cif_core.dic' version 2.4.2 from 2011-04-26.

Automatic conversion script
Id: cif_fix_values 1891 2012-01-12 08:04:46Z andrius 
;
_cod_original_cell_volume 1314.5(5)
_cod_original_sg_symbol_H-M P2(1)/n
_cod_database_code 7111783

loop_
_symmetry_equiv_pos_as_xyz
'x, y, z'
'-x+1/2, y+1/2, -z+1/2'
'-x, -y, -z'
'x-1/2, -y-1/2, z-1/2'

loop_
_atom_site_label
_atom_site_type_symbol
_atom_site_fract_x
_atom_site_fract_y
_atom_site_fract_z
_atom_site_U_iso_or_equiv
_atom_site_adp_type
_atom_site_occupancy
_atom_site_symmetry_multiplicity
_atom_site_calc_flag
_atom_site_refinement_flags
_atom_site_disorder_assembly
_atom_site_disorder_group
Fe1 Fe 0.0000 0.5000 0.5000 0.03319(14) Uani 1 2 d S . .
Cl1 Cl 0.57532(5) 0.68414(4) 0.27610(5) 0.03504(15) Uani 1 1 d . . .
O1 O 0.17387(14) 0.58551(13) 0.50881(14) 0.0384(3) Uani 1 1 d . . .
O2 O 0.04516(14) 0.47607(12) 0.69960(13) 0.0348(3) Uani 1 1 d . . .
O3 O 0.14261(14) 0.47766(12) 0.89734(14) 0.0338(3) Uani 1 1 d . . .
O4 O 0.45276(13) 0.65840(12) 0.80480(14) 0.0346(3) Uani 1 1 d . . .
O5 O 0.1123(2) 0.36251(16) 0.45462(19) 0.0464(4) Uani 1 1 d . . .
O6 O 0.5733(2) 0.7011(2) 0.1370(2) 0.0511(6) Uani 0.849(3) 1 d P A 1
O7 O 0.7152(2) 0.67685(16) 0.3231(2) 0.0492(6) Uani 0.849(3) 1 d P A 1
O8 O 0.5206(2) 0.77691(16) 0.3308(2) 0.0485(6) Uani 0.849(3) 1 d P A 1
O6A O 0.6604(13) 0.6920(10) 0.3888(12) 0.0511(6) Uani 0.151(3) 1 d P A 2
O7A O 0.4655(13) 0.7575(11) 0.2782(13) 0.0492(6) Uani 0.151(3) 1 d P A 2
O8A O 0.6306(15) 0.6689(9) 0.1682(14) 0.0485(6) Uani 0.151(3) 1 d P A 2
O9 O 0.50526(18) 0.58976(14) 0.3018(2) 0.0596(5) Uani 1 1 d . A .
C1 C 0.5869(2) 0.7558(2) 0.6727(3) 0.0433(5) Uani 1 1 d . . .
C2 C 0.4641(2) 0.69315(16) 0.6809(2) 0.0346(5) Uani 1 1 d . . .
C3 C 0.3720(2) 0.66944(17) 0.5842(2) 0.0349(5) Uani 1 1 d . . .
C4 C 0.25771(19) 0.60699(16) 0.60194(19) 0.0323(4) Uani 1 1 d . . .
C5 C 0.24900(18) 0.57159(15) 0.73412(19) 0.0294(4) Uani 1 1 d . . .
C6 C 0.14117(19) 0.50758(15) 0.7710(2) 0.0299(4) Uani 1 1 d . . .
C7 C 0.34702(18) 0.59943(15) 0.8298(2) 0.0297(4) Uani 1 1 d . . .
C8 C 0.3425(2) 0.56687(17) 0.9600(2) 0.0319(4) Uani 1 1 d . . .
C9 C 0.2424(2) 0.50647(16) 0.9903(2) 0.0329(4) Uani 1 1 d . . .
C10 C 0.2235(3) 0.4616(2) 1.1186(2) 0.0448(5) Uani 1 1 d . . .
H1A H 0.596(3) 0.805(2) 0.743(3) 0.060(8) Uiso 1 1 d . . .
H1B H 0.584(3) 0.790(2) 0.597(3) 0.057(8) Uiso 1 1 d . . .
H1C H 0.663(3) 0.712(2) 0.685(3) 0.057(8) Uiso 1 1 d . . .
H3 H 0.381(2) 0.6916(19) 0.509(3) 0.044(7) Uiso 1 1 d . . .
H5A H 0.075(3) 0.320(3) 0.431(3) 0.066(12) Uiso 1 1 d . . .
H5B H 0.172(3) 0.344(3) 0.505(3) 0.069(10) Uiso 1 1 d . . .
H8 H 0.395(3) 0.583(2) 1.010(3) 0.051(8) Uiso 1 1 d . . .
H9C H 0.285(3) 0.4884(19) 1.184(3) 0.041(7) Uiso 1 1 d . . .
H10A H 0.229(3) 0.386(3) 1.113(3) 0.066(9) Uiso 1 1 d . . .
H10B H 0.133(4) 0.482(2) 1.144(3) 0.082(10) Uiso 1 1 d . . .

loop_
_atom_site_aniso_label
_atom_site_aniso_U_11
_atom_site_aniso_U_22
_atom_site_aniso_U_33
_atom_site_aniso_U_23
_atom_site_aniso_U_13
_atom_site_aniso_U_12
Fe1 0.0254(2) 0.0423(3) 0.0309(2) -0.00370(17) -0.00267(16) -0.00096(16)
Cl1 0.0331(3) 0.0331(3) 0.0380(3) -0.0013(2) -0.0016(2) 0.00363(19)
O1 0.0301(7) 0.0509(9) 0.0336(8) -0.0001(7) 0.0000(6) -0.0051(6)
O2 0.0256(7) 0.0461(8) 0.0320(7) -0.0009(6) -0.0015(6) -0.0061(6)
O3 0.0275(7) 0.0396(8) 0.0336(7) 0.0009(6) -0.0017(6) -0.0033(6)
O4 0.0264(7) 0.0362(8) 0.0407(8) -0.0008(6) 0.0007(6) -0.0045(6)
O5 0.0393(10) 0.0493(11) 0.0475(10) -0.0115(9) -0.0115(8) 0.0081(8)
O6 0.0490(13) 0.0671(15) 0.0360(11) -0.0049(10) -0.0032(9) -0.0050(11)
O7 0.0376(11) 0.0500(12) 0.0565(14) 0.0030(9) -0.0139(10) 0.0042(8)
O8 0.0523(13) 0.0351(10) 0.0611(14) 0.0021(9) 0.0213(11) 0.0088(9)
O6A 0.0490(13) 0.0671(15) 0.0360(11) -0.0049(10) -0.0032(9) -0.0050(11)
O7A 0.0376(11) 0.0500(12) 0.0565(14) 0.0030(9) -0.0139(10) 0.0042(8)
O8A 0.0523(13) 0.0351(10) 0.0611(14) 0.0021(9) 0.0213(11) 0.0088(9)
O9 0.0553(11) 0.0436(10) 0.0828(14) -0.0014(9) 0.0221(10) -0.0050(8)
C1 0.0343(12) 0.0448(14) 0.0513(15) 0.0049(12) 0.0070(10) -0.0068(10)
C2 0.0288(10) 0.0315(11) 0.0437(12) 0.0011(9) 0.0040(9) 0.0010(8)
C3 0.0296(10) 0.0388(12) 0.0367(11) 0.0012(9) 0.0046(9) 0.0014(8)
C4 0.0268(10) 0.0334(10) 0.0367(11) -0.0013(8) 0.0020(8) 0.0032(8)
C5 0.0238(9) 0.0290(10) 0.0351(10) -0.0026(8) 0.0008(7) 0.0022(7)
C6 0.0256(9) 0.0312(10) 0.0326(10) -0.0006(8) 0.0008(8) 0.0022(7)
C7 0.0236(9) 0.0275(10) 0.0377(10) -0.0020(8) -0.0001(8) 0.0021(7)
C8 0.0261(10) 0.0336(11) 0.0343(11) -0.0030(9) -0.0066(8) -0.0007(8)
C9 0.0299(10) 0.0332(11) 0.0342(10) -0.0018(8) -0.0040(8) 0.0045(8)
C10 0.0421(13) 0.0522(15) 0.0396(13) 0.0089(11) 0.0012(10) -0.0024(11)

loop_
_atom_type_symbol
_atom_type_description
_atom_type_scat_dispersion_real
_atom_type_scat_dispersion_imag
_atom_type_scat_source
C C 0.0033 0.0016 'International Tables Vol C Tables 4.2.6.8 and 6.1.1.4'
H H 0.0000 0.0000 'International Tables Vol C Tables 4.2.6.8 and 6.1.1.4'
O O 0.0106 0.0060 'International Tables Vol C Tables 4.2.6.8 and 6.1.1.4'
Cl Cl 0.1484 0.1585 'International Tables Vol C Tables 4.2.6.8 and 6.1.1.4'
Fe Fe 0.3463 0.8444 'International Tables Vol C Tables 4.2.6.8 and 6.1.1.4'

loop_
_geom_angle_atom_site_label_1
_geom_angle_atom_site_label_2
_geom_angle_atom_site_label_3
_geom_angle
_geom_angle_site_symmetry_1
_geom_angle_site_symmetry_3
O1 Fe1 O1 180.00(8) . 3_566
O1 Fe1 O2 94.25(6) . 3_566
O1 Fe1 O2 85.75(6) 3_566 3_566
O1 Fe1 O2 85.75(6) . .
O1 Fe1 O2 94.25(6) 3_566 .
O2 Fe1 O2 180.0 3_566 .
O1 Fe1 O5 91.92(7) . 3_566
O1 Fe1 O5 88.08(7) 3_566 3_566
O2 Fe1 O5 91.59(7) 3_566 3_566
O2 Fe1 O5 88.41(7) . 3_566
O1 Fe1 O5 88.08(7) . .
O1 Fe1 O5 91.92(7) 3_566 .
O2 Fe1 O5 88.41(7) 3_566 .
O2 Fe1 O5 91.59(7) . .
O5 Fe1 O5 180.0 3_566 .
O8A Cl1 O6A 116.5(9) . .
O8A Cl1 O9 107.2(6) . .
O6A Cl1 O9 100.6(5) . .
O8A Cl1 O8 131.9(5) . .
O6A Cl1 O8 80.9(6) . .
O9 Cl1 O8 113.14(11) . .
O8A Cl1 O7A 119.8(8) . .
O6A Cl1 O7A 111.0(8) . .
O9 Cl1 O7A 97.9(6) . .
O8 Cl1 O7A 31.4(5) . .
O8A Cl1 O6 31.1(6) . .
O6A Cl1 O6 140.5(6) . .
O9 Cl1 O6 110.30(13) . .
O8 Cl1 O6 107.47(13) . .
O7A Cl1 O6 88.9(5) . .
O8A Cl1 O7 78.2(7) . .
O6A Cl1 O7 38.4(6) . .
O9 Cl1 O7 111.72(12) . .
O8 Cl1 O7 108.62(14) . .
O7A Cl1 O7 139.4(6) . .
O6 Cl1 O7 105.20(13) . .
C4 O1 Fe1 131.45(14) . .
C6 O2 Fe1 129.19(13) . .
C6 O3 C9 122.64(16) . .
C7 O4 C2 119.63(16) . .
Fe1 O5 H5A 115(3) . .
Fe1 O5 H5B 119(2) . .
H5A O5 H5B 111(4) . .
C2 C1 H1A 108.9(17) . .
C2 C1 H1B 110.4(18) . .
H1A C1 H1B 110(2) . .
C2 C1 H1C 110.9(17) . .
H1A C1 H1C 105(2) . .
H1B C1 H1C 111(2) . .
C3 C2 O4 120.99(19) . .
C3 C2 C1 127.4(2) . .
O4 C2 C1 111.63(19) . .
C2 C3 C4 123.0(2) . .
C2 C3 H3 119.6(18) . .
C4 C3 H3 117.4(17) . .
O1 C4 C3 121.31(19) . .
O1 C4 C5 124.21(18) . .
C3 C4 C5 114.49(18) . .
C7 C5 C6 117.73(18) . .
C7 C5 C4 119.66(18) . .
C6 C5 C4 122.60(18) . .
O2 C6 O3 115.07(17) . .
O2 C6 C5 126.79(19) . .
O3 C6 C5 118.14(17) . .
O4 C7 C5 122.22(18) . .
O4 C7 C8 116.17(17) . .
C5 C7 C8 121.61(18) . .
C9 C8 C7 119.1(2) . .
C9 C8 H8 121(2) . .
C7 C8 H8 120(2) . .
C8 C9 O3 120.81(19) . .
C8 C9 C10 126.9(2) . .
O3 C9 C10 112.29(19) . .
C9 C10 H9C 112.1(15) . .
C9 C10 H10A 108.6(18) . .
H9C C10 H10A 111(2) . .
C9 C10 H10B 109.8(19) . .
H9C C10 H10B 106(2) . .
H10A C10 H10B 109(3) . .

loop_
_geom_bond_atom_site_label_1
_geom_bond_atom_site_label_2
_geom_bond_distance
_geom_bond_site_symmetry_2
Fe1 O1 2.0581(15) .
Fe1 O1 2.0581(15) 3_566
Fe1 O2 2.0932(15) 3_566
Fe1 O2 2.0932(15) .
Fe1 O5 2.1506(18) 3_566
Fe1 O5 2.1506(18) .
Cl1 O8A 1.308(12) .
Cl1 O6A 1.385(11) .
Cl1 O9 1.4241(18) .
Cl1 O8 1.434(2) .
Cl1 O7A 1.448(12) .
Cl1 O6 1.452(2) .
Cl1 O7 1.4547(19) .
O1 C4 1.251(2) .
O2 C6 1.229(2) .
O3 C6 1.359(2) .
O3 C9 1.375(2) .
O4 C7 1.348(2) .
O4 C2 1.370(3) .
O5 H5A 0.69(3) .
O5 H5B 0.79(4) .
C1 C2 1.481(3) .
C1 H1A 0.95(3) .
C1 H1B 0.89(3) .
C1 H1C 0.95(3) .
C2 C3 1.335(3) .
C3 C4 1.425(3) .
C3 H3 0.84(3) .
C4 C5 1.448(3) .
C5 C7 1.378(3) .
C5 C6 1.437(3) .
C7 C8 1.413(3) .
C8 C9 1.328(3) .
C8 H8 0.74(3) .
C9 C10 1.471(3) .
C10 H9C 0.94(3) .
C10 H10A 0.95(3) .
C10 H10B 1.01(4) .

loop_
_geom_hbond_atom_site_label_D
_geom_hbond_atom_site_label_H
_geom_hbond_atom_site_label_A
_geom_hbond_distance_DH
_geom_hbond_distance_HA
_geom_hbond_distance_DA
_geom_hbond_angle_DHA
_geom_hbond_site_symmetry_A
O5 H5A O6 0.69(3) 2.19(4) 2.871(4) 170(4) 2_545
O5 H5A O7A 0.69(3) 2.30(4) 2.796(13) 130(4) 2_545
O5 H5B O6A 0.79(4) 1.99(4) 2.771(12) 171(3) 3_666
O5 H5B O7 0.79(4) 2.04(4) 2.796(3) 160(3) 3_666

loop_
_geom_torsion_atom_site_label_1
_geom_torsion_atom_site_label_2
_geom_torsion_atom_site_label_3
_geom_torsion_atom_site_label_4
_geom_torsion
_geom_torsion_site_symmetry_1
O1 Fe1 O1 C4 57(100) 3_566
O2 Fe1 O1 C4 179.34(18) 3_566
O2 Fe1 O1 C4 -0.66(18) .
O5 Fe1 O1 C4 87.59(19) 3_566
O5 Fe1 O1 C4 -92.41(19) .
O1 Fe1 O2 C6 -0.09(18) .
O1 Fe1 O2 C6 179.91(18) 3_566
O2 Fe1 O2 C6 18(99) 3_566
O5 Fe1 O2 C6 -92.13(18) 3_566
O5 Fe1 O2 C6 87.87(18) .
C7 O4 C2 C3 -0.1(3) .
C7 O4 C2 C1 -179.57(18) .
O4 C2 C3 C4 -0.4(3) .
C1 C2 C3 C4 179.1(2) .
Fe1 O1 C4 C3 -179.51(14) .
Fe1 O1 C4 C5 0.8(3) .
C2 C3 C4 O1 -179.4(2) .
C2 C3 C4 C5 0.3(3) .
O1 C4 C5 C7 179.82(19) .
C3 C4 C5 C7 0.1(3) .
O1 C4 C5 C6 -0.1(3) .
C3 C4 C5 C6 -179.81(18) .
Fe1 O2 C6 O3 -179.44(11) .
Fe1 O2 C6 C5 0.7(3) .
C9 O3 C6 O2 -179.68(17) .
C9 O3 C6 C5 0.2(3) .
C7 C5 C6 O2 179.39(19) .
C4 C5 C6 O2 -0.7(3) .
C7 C5 C6 O3 -0.5(3) .
C4 C5 C6 O3 179.45(17) .
C2 O4 C7 C5 0.5(3) .
C2 O4 C7 C8 -179.89(17) .
C6 C5 C7 O4 179.38(17) .
C4 C5 C7 O4 -0.6(3) .
C6 C5 C7 C8 -0.2(3) .
C4 C5 C7 C8 179.88(18) .
O4 C7 C8 C9 -178.43(18) .
C5 C7 C8 C9 1.2(3) .
C7 C8 C9 O3 -1.4(3) .
C7 C8 C9 C10 177.4(2) .
C6 O3 C9 C8 0.8(3) .
C6 O3 C9 C10 -178.24(18) .
